data_7716910
loop_
_publ_author_name
'&#xc1;lvarez-Miguel, Luc&#xed;a'
'Del Carmen-Rodr&#xed;guez, Clara'
'Valle, Mar&#xed;a'
'&#xc1;lvarez, Celedonio M'
'Mart&#xed;n-&#xc1;lvarez, Jos&#xe9; M'
'Garc&#xed;a-Rodr&#xed;guez, Ra&#xfa;l'
'Miguel, Daniel'

_publ_section_title
;
 Synthesis and reactivity of air stable Ni(II) complexes with isocyanides
 and dialkyldithiophosphate ligands: acyclic diaminocarbene formation.
;
_journal_issue 36
_journal_name_full 'Dalton transactions (Cambridge, England : 2003)'
_journal_page_first 15101
_journal_page_last 15112
_journal_paper_doi 10.1039/d4dt01915f
_journal_volume 53
_journal_year 2024
_chemical_formula_moiety 'C24 H33 N4 Ni O2 P S2'
_chemical_formula_sum 'C25 H32 N4 Ni O2 P S2'
_chemical_formula_weight 574.34
_space_group_crystal_system monoclinic
_space_group_IT_number 14
_space_group_name_Hall '-P 2yn'
_space_group_name_H-M_alt 'P 1 21/n 1'
_atom_sites_solution_hydrogens mixed
_atom_sites_solution_primary dual
_audit_creation_date 2023-10-04
_audit_creation_method
;
Olex2 1.3
(compiled 2020.11.12 svn.r5f609507 for OlexSys, GUI svn.r6408)
;
_audit_update_record
;
2023-10-04 deposited with the CCDC.	2024-08-26 downloaded from the CCDC.
;
_cell_angle_alpha 90
_cell_angle_beta 100.034(3)
_cell_angle_gamma 90
_cell_formula_units_Z 4
_cell_length_a 14.3103(5)
_cell_length_b 15.1738(5)
_cell_length_c 14.3126(5)
_cell_measurement_reflns_used 6457
_cell_measurement_temperature 293(2)
_cell_measurement_theta_max 26.9660
_cell_measurement_theta_min 2.8610
_cell_volume 3060.33(18)
_computing_cell_refinement 'CrysAlisPro 1.171.40.67a (Rigaku OD, 2019)'
_computing_data_collection 'CrysAlisPro 1.171.40.67a (Rigaku OD, 2019)'
_computing_data_reduction 'CrysAlisPro 1.171.40.67a (Rigaku OD, 2019)'
_computing_molecular_graphics 'Olex2 1.3 (Dolomanov et al., 2009)'
_computing_publication_material 'Olex2 1.3 (Dolomanov et al., 2009)'
_computing_structure_refinement 'SHELXL 2014/7 (Sheldrick, 2015)'
_computing_structure_solution 'SHELXT 2014/5 (Sheldrick, 2014)'
_diffrn_ambient_temperature 293(2)
_diffrn_detector 'CCD plate'
_diffrn_detector_area_resol_mean 10.4757
_diffrn_detector_type Atlas
_diffrn_measured_fraction_theta_full 0.999
_diffrn_measured_fraction_theta_max 0.866
_diffrn_measurement_details
;
List of Runs (angles in degrees, time in seconds):

  # Type    Start    End  Width  t~exp~   \w     \q     \k     \f   Frames
#--------------------------------------------------------------------------
  1  \w    -55.00  38.00   1.00   34.87    --   12.51 -57.00-120.00   93
  2  \w    -14.00  74.00   1.00   34.87    --   12.51  77.00 150.00   88
  3  \w    -12.00  85.00   1.00   34.87    --   12.51  57.00  30.00   97
;
_diffrn_measurement_device 'four-circle diffractometer'
_diffrn_measurement_device_type 'SuperNova, Dual, Cu at home/near, Atlas'
_diffrn_measurement_method '\w scans'
_diffrn_orient_matrix_type 'CrysAlisPro convention (1999,Acta A55,543-557)'
_diffrn_orient_matrix_UB_11 -0.0381402000
_diffrn_orient_matrix_UB_12 -0.0063683000
_diffrn_orient_matrix_UB_13 -0.0382400000
_diffrn_orient_matrix_UB_21 0.0270436000
_diffrn_orient_matrix_UB_22 -0.0320605000
_diffrn_orient_matrix_UB_23 -0.0196486000
_diffrn_orient_matrix_UB_31 -0.0186745000
_diffrn_orient_matrix_UB_32 -0.0334144000
_diffrn_orient_matrix_UB_33 0.0261279000
_diffrn_radiation_monochromator mirror
_diffrn_radiation_probe x-ray
_diffrn_radiation_type 'Mo K\a'
_diffrn_radiation_wavelength 0.71073
_diffrn_reflns_av_R_equivalents 0.0351
_diffrn_reflns_av_unetI/netI 0.0439
_diffrn_reflns_Laue_measured_fraction_full 0.999
_diffrn_reflns_Laue_measured_fraction_max 0.866
_diffrn_reflns_limit_h_max 19
_diffrn_reflns_limit_h_min -17
_diffrn_reflns_limit_k_max 20
_diffrn_reflns_limit_k_min -15
_diffrn_reflns_limit_l_max 19
_diffrn_reflns_limit_l_min -18
_diffrn_reflns_number 23465
_diffrn_reflns_point_group_measured_fraction_full 0.999
_diffrn_reflns_point_group_measured_fraction_max 0.866
_diffrn_reflns_theta_full 25.242
_diffrn_reflns_theta_max 29.859
_diffrn_reflns_theta_min 2.215
_diffrn_source 'micro-focus sealed X-ray tube'
_diffrn_source_type 'SuperNova (Mo) X-ray Source'
_exptl_absorpt_coefficient_mu 0.849
_exptl_absorpt_correction_T_max 0.929
_exptl_absorpt_correction_T_min 0.836
_exptl_absorpt_correction_type analytical
_exptl_absorpt_process_details
;
CrysAlisPro 1.171.40.67a (Rigaku Oxford Diffraction, 2019)
Analytical numeric absorption correction using a multifaceted crystal
			model based on expressions derived by R.C. Clark & J.S. Reid.
(Clark, R. C. & Reid, J. S. (1995). Acta Cryst. A51, 887-897)
Empirical absorption correction using spherical harmonics,
 implemented in SCALE3 ABSPACK scaling algorithm.
;
_exptl_crystal_colour yellow
_exptl_crystal_colour_primary yellow
_exptl_crystal_density_diffrn 1.247
_exptl_crystal_description plate
_exptl_crystal_F_000 1204
_exptl_crystal_size_max 0.292
_exptl_crystal_size_mid 0.226
_exptl_crystal_size_min 0.095
_refine_diff_density_max 0.263
_refine_diff_density_min -0.261
_refine_diff_density_rms 0.046
_refine_ls_extinction_method none
_refine_ls_goodness_of_fit_ref 1.013
_refine_ls_hydrogen_treatment mixed
_refine_ls_matrix_type full
_refine_ls_number_parameters 319
_refine_ls_number_reflns 7625
_refine_ls_number_restraints 0
_refine_ls_restrained_S_all 1.013
_refine_ls_R_factor_all 0.0664
_refine_ls_R_factor_gt 0.0384
_refine_ls_shift/su_max 0.001
_refine_ls_shift/su_mean 0.000
_refine_ls_structure_factor_coef Fsqd
_refine_ls_weighting_details 'w=1/[\s^2^(Fo^2^)+(0.0439P)^2^] where P=(Fo^2^+2Fc^2^)/3'
_refine_ls_weighting_scheme calc
_refine_ls_wR_factor_gt 0.0872
_refine_ls_wR_factor_ref 0.0976
_reflns_Friedel_coverage 0.000
_reflns_number_gt 4983
_reflns_number_total 7625
_reflns_threshold_expression 'I > 2\s(I)'
_cod_data_source_file d4dt01915f2.cif
_cod_data_source_block m144b
_cod_depositor_comments 'Adding full bibliography for 7716902--7716918.cif.'
_cod_original_cell_volume 3060.32(19)
_cod_database_code 7716910
_shelx_shelxl_version_number 2014/7
_chemical_oxdiff_formula 'C25  H32  N4  O2  P1  S2  Ni1  '
_chemical_oxdiff_usercomment 'yellow plate'
_shelx_space_group_comment
;
The symmetry employed for this shelxl refinement is uniquely defined
by the following loop, which should always be used as a source of
symmetry information in preference to the above space-group names.
They are only intended as comments.
;
_reflns_odcompleteness_completeness 99.91
_reflns_odcompleteness_iscentric 1
_reflns_odcompleteness_theta 26.32
_olex2_refinement_description
;
1. Fixed Uiso
 At 1.2 times of:
  All C(H) groups, All C(H,H) groups, All N(H) groups
 At 1.5 times of:
  All C(H,H,H) groups
2.a Secondary CH2 refined with riding coordinates:
 C8(H8A,H8B), C31(H31A,H31B), C32(H32A,H32B), C33(H33A,H33B), C34(H34A,H34B)
2.b Aromatic/amide H refined with riding coordinates:
 C13(H13), C14(H14), C15(H15), C23(H23), C24(H24), C25(H25)
2.c Idealised Me refined as rotating group:
 C9(H9A,H9B,H9C), C17(H17A,H17B,H17C), C18(H18A,H18B,H18C), C27(H27A,H27B,
 H27C), C28(H28A,H28B,H28C)
;
_smtbx_masks_void_probe_radius 1.2
_smtbx_masks_void_truncation_radius 1.2
_olex2_submission_special_instructions 'No special instructions were received'
_oxdiff_exptl_absorpt_empirical_details
;
Empirical correction (ABSPACK) includes:
- Absorption correction using spherical harmonics
- Frame scaling
;
_oxdiff_exptl_absorpt_empirical_full_max 1.537
_oxdiff_exptl_absorpt_empirical_full_min 0.690

loop_
_space_group_symop_operation_xyz
'x, y, z'
'-x+1/2, y+1/2, -z+1/2'
'-x, -y, -z'
'x-1/2, -y-1/2, z-1/2'

loop_
_atom_site_label
_atom_site_type_symbol
_atom_site_fract_x
_atom_site_fract_y
_atom_site_fract_z
_atom_site_U_iso_or_equiv
_atom_site_adp_type
_atom_site_occupancy
_atom_site_site_symmetry_order
_atom_site_calc_flag
_atom_site_refinement_flags_posn
_atom_site_refinement_flags_adp
_atom_site_refinement_flags_occupancy
_atom_site_disorder_assembly
_atom_site_disorder_group
Ni1 Ni 0.62331(2) 0.23631(2) 0.47325(2) 0.04137(9) Uani 1 1 d . . . . .
S1 S 0.47853(4) 0.28845(4) 0.41791(4) 0.05627(16) Uani 1 1 d . . . . .
S2 S 0.66860(4) 0.28843(4) 0.34414(4) 0.05430(16) Uani 1 1 d . . . . .
P1 P 0.53290(4) 0.33145(4) 0.30441(4) 0.04692(15) Uani 1 1 d . . . . .
O1 O 0.48325(11) 0.30361(11) 0.20983(10) 0.0641(4) Uani 1 1 d . . . . .
O2 O 0.53310(12) 0.43650(10) 0.30308(10) 0.0605(4) Uani 1 1 d . . . . .
N1 N 0.80074(13) 0.24303(12) 0.59382(12) 0.0490(5) Uani 1 1 d . . . . .
H1 H 0.8497(17) 0.2248(15) 0.6199(16) 0.059 Uiso 1 1 d . U . . .
N2 N 0.54608(13) 0.13389(12) 0.61807(12) 0.0540(5) Uani 1 1 d . . . . .
N3 N 0.78979(13) 0.13155(12) 0.48553(12) 0.0557(5) Uani 1 1 d . . . . .
N4 N 0.87546(17) 0.01192(15) 0.37497(15) 0.0731(6) Uani 1 1 d . . . . .
H4 H 0.902(2) -0.007(2) 0.326(2) 0.103(10) Uiso 1 1 d . . . . .
C1 C 0.75017(14) 0.19881(13) 0.52198(13) 0.0425(5) Uani 1 1 d . . . . .
C2 C 0.57702(15) 0.17741(14) 0.56463(14) 0.0471(5) Uani 1 1 d . . . . .
C8 C 0.5627(3) 0.48639(18) 0.38928(19) 0.0908(9) Uani 1 1 d . . . . .
H8A H 0.5113 0.4879 0.4254 0.109 Uiso 1 1 calc R U . . .
H8B H 0.6164 0.4573 0.4277 0.109 Uiso 1 1 calc R U . . .
C9 C 0.5885(3) 0.5740(2) 0.3699(2) 0.1312(15) Uani 1 1 d . . . . .
H9A H 0.5894 0.6097 0.4253 0.197 Uiso 1 1 calc R U . . .
H9B H 0.5432 0.5975 0.3185 0.197 Uiso 1 1 calc R U . . .
H9C H 0.6504 0.5739 0.3526 0.197 Uiso 1 1 calc R U . . .
C11 C 0.76137(14) 0.31552(14) 0.63876(14) 0.0491(5) Uani 1 1 d . . . . .
C12 C 0.76680(17) 0.39967(16) 0.60230(16) 0.0612(6) Uani 1 1 d . . . . .
C13 C 0.7243(2) 0.46749(18) 0.6444(2) 0.0827(9) Uani 1 1 d . . . . .
H13 H 0.7253 0.5243 0.6204 0.099 Uiso 1 1 calc R U . . .
C14 C 0.6810(2) 0.4522(2) 0.7210(2) 0.0942(10) Uani 1 1 d . . . . .
H14 H 0.6507 0.4981 0.7468 0.113 Uiso 1 1 calc R U . . .
C15 C 0.68201(19) 0.3694(2) 0.75981(19) 0.0807(8) Uani 1 1 d . . . . .
H15 H 0.6549 0.3604 0.8136 0.097 Uiso 1 1 calc R U . . .
C16 C 0.72276(16) 0.29905(17) 0.72015(15) 0.0577(6) Uani 1 1 d . . . . .
C17 C 0.8199(2) 0.41908(19) 0.52300(18) 0.0805(8) Uani 1 1 d . . . . .
H17A H 0.8826 0.3948 0.5379 0.121 Uiso 1 1 calc R U . . .
H17B H 0.8239 0.4817 0.5150 0.121 Uiso 1 1 calc R U . . .
H17C H 0.7870 0.3932 0.4653 0.121 Uiso 1 1 calc R U . . .
C18 C 0.73003(19) 0.21003(19) 0.76695(17) 0.0740(7) Uani 1 1 d . . . . .
H18A H 0.7293 0.1650 0.7197 0.111 Uiso 1 1 calc R U . . .
H18B H 0.6773 0.2017 0.7993 0.111 Uiso 1 1 calc R U . . .
H18C H 0.7882 0.2065 0.8118 0.111 Uiso 1 1 calc R U . . .
C21 C 0.51570(17) 0.07501(15) 0.68153(15) 0.0546(6) Uani 1 1 d . . . . .
C22 C 0.54334(18) -0.01220(16) 0.67595(18) 0.0664(7) Uani 1 1 d . . . . .
C23 C 0.5142(3) -0.0698(2) 0.7393(3) 0.0967(11) Uani 1 1 d . . . . .
H23 H 0.5308 -0.1290 0.7379 0.116 Uiso 1 1 calc R U . . .
C24 C 0.4617(3) -0.0419(3) 0.8038(3) 0.1170(15) Uani 1 1 d . . . . .
H24 H 0.4429 -0.0824 0.8458 0.140 Uiso 1 1 calc R U . . .
C25 C 0.4354(3) 0.0454(3) 0.8086(2) 0.1096(12) Uani 1 1 d . . . . .
H25 H 0.3997 0.0630 0.8538 0.131 Uiso 1 1 calc R U . . .
C26 C 0.4621(2) 0.10733(19) 0.74605(19) 0.0777(8) Uani 1 1 d . . . . .
C27 C 0.6028(2) -0.04196(19) 0.6060(2) 0.0910(9) Uani 1 1 d . . . . .
H27A H 0.5703 -0.0296 0.5428 0.136 Uiso 1 1 calc R U . . .
H27B H 0.6140 -0.1042 0.6128 0.136 Uiso 1 1 calc R U . . .
H27C H 0.6623 -0.0112 0.6172 0.136 Uiso 1 1 calc R U . . .
C28 C 0.4354(3) 0.2023(2) 0.7474(3) 0.1214(13) Uani 1 1 d . . . . .
H28A H 0.4904 0.2365 0.7731 0.182 Uiso 1 1 calc R U . . .
H28B H 0.3875 0.2099 0.7861 0.182 Uiso 1 1 calc R U . . .
H28C H 0.4113 0.2216 0.6839 0.182 Uiso 1 1 calc R U . . .
C31 C 0.73298(18) 0.06853(16) 0.42109(17) 0.0644(6) Uani 1 1 d . . . . .
H31A H 0.6713 0.0941 0.3972 0.077 Uiso 1 1 calc R U . . .
H31B H 0.7231 0.0155 0.4560 0.077 Uiso 1 1 calc R U . . .
C32 C 0.7802(2) 0.04492(19) 0.33969(17) 0.0774(8) Uani 1 1 d . . . . .
H32A H 0.7435 0.0001 0.3012 0.093 Uiso 1 1 calc R U . . .
H32B H 0.7838 0.0964 0.3003 0.093 Uiso 1 1 calc R U . . .
C33 C 0.93031(19) 0.08128(18) 0.42731(18) 0.0733(7) Uani 1 1 d . . . . .
H33A H 0.9300 0.1329 0.3873 0.088 Uiso 1 1 calc R U . . .
H33B H 0.9955 0.0622 0.4462 0.088 Uiso 1 1 calc R U . . .
C34 C 0.88922(18) 0.10412(19) 0.51342(17) 0.0760(8) Uani 1 1 d . . . . .
H34A H 0.8928 0.0533 0.5551 0.091 Uiso 1 1 calc R U . . .
H34B H 0.9256 0.1515 0.5478 0.091 Uiso 1 1 calc R U . . .

loop_
_atom_site_aniso_label
_atom_site_aniso_U_11
_atom_site_aniso_U_22
_atom_site_aniso_U_33
_atom_site_aniso_U_23
_atom_site_aniso_U_13
_atom_site_aniso_U_12
Ni1 0.03584(16) 0.04638(15) 0.03996(15) 0.00397(11) 0.00127(11) 0.00597(11)
S1 0.0376(3) 0.0737(4) 0.0577(3) 0.0226(3) 0.0087(3) 0.0102(3)
S2 0.0402(3) 0.0770(4) 0.0457(3) 0.0073(3) 0.0074(2) 0.0055(3)
P1 0.0419(3) 0.0538(3) 0.0423(3) 0.0086(2) -0.0003(2) 0.0015(2)
O1 0.0595(10) 0.0783(11) 0.0479(8) 0.0072(8) -0.0091(7) -0.0056(8)
O2 0.0722(11) 0.0540(9) 0.0535(8) 0.0108(7) 0.0057(8) 0.0051(8)
N1 0.0382(11) 0.0591(12) 0.0450(10) -0.0071(8) -0.0054(8) 0.0135(8)
N2 0.0510(12) 0.0537(11) 0.0534(10) 0.0119(9) -0.0018(9) -0.0024(9)
N3 0.0459(11) 0.0616(12) 0.0544(10) -0.0133(9) -0.0058(9) 0.0183(9)
N4 0.0827(17) 0.0756(15) 0.0627(13) -0.0125(11) 0.0173(12) 0.0252(13)
C1 0.0385(11) 0.0486(11) 0.0387(10) 0.0022(9) 0.0018(9) 0.0071(9)
C2 0.0414(12) 0.0497(12) 0.0465(11) 0.0024(10) -0.0027(10) 0.0053(10)
C8 0.135(3) 0.0649(17) 0.0681(16) -0.0078(14) 0.0046(17) 0.0018(18)
C9 0.212(5) 0.080(2) 0.103(2) -0.020(2) 0.034(3) -0.044(3)
C11 0.0385(12) 0.0558(13) 0.0482(11) -0.0117(10) -0.0062(10) 0.0065(10)
C12 0.0570(15) 0.0585(15) 0.0600(14) -0.0109(12) -0.0122(12) 0.0037(12)
C13 0.085(2) 0.0622(17) 0.090(2) -0.0181(15) -0.0155(18) 0.0147(15)
C14 0.081(2) 0.096(2) 0.097(2) -0.0432(19) -0.0079(19) 0.0325(18)
C15 0.0608(18) 0.114(2) 0.0665(16) -0.0339(17) 0.0076(14) 0.0079(16)
C16 0.0423(13) 0.0772(16) 0.0499(12) -0.0129(12) -0.0020(11) 0.0040(12)
C17 0.082(2) 0.0792(19) 0.0746(17) 0.0080(14) -0.0024(15) -0.0208(15)
C18 0.0643(17) 0.100(2) 0.0544(14) 0.0068(14) 0.0002(13) -0.0070(15)
C21 0.0526(14) 0.0557(14) 0.0512(12) 0.0142(11) -0.0033(11) -0.0103(11)
C22 0.0605(16) 0.0575(15) 0.0692(15) 0.0157(13) -0.0218(13) -0.0104(12)
C23 0.093(2) 0.075(2) 0.106(2) 0.0381(19) -0.030(2) -0.0223(18)
C24 0.114(3) 0.136(4) 0.092(2) 0.051(3) -0.010(2) -0.054(3)
C25 0.099(3) 0.152(4) 0.082(2) 0.013(2) 0.0278(19) -0.042(3)
C26 0.0717(19) 0.086(2) 0.0761(17) 0.0055(15) 0.0154(15) -0.0197(15)
C27 0.085(2) 0.0700(18) 0.109(2) -0.0074(17) -0.0092(19) 0.0165(16)
C28 0.112(3) 0.104(3) 0.162(3) -0.025(2) 0.062(3) 0.004(2)
C31 0.0602(16) 0.0624(15) 0.0663(14) -0.0192(12) -0.0007(12) 0.0101(12)
C32 0.081(2) 0.0838(19) 0.0630(15) -0.0210(14) 0.0021(14) 0.0133(16)
C33 0.0623(17) 0.0776(18) 0.0789(17) -0.0032(15) 0.0089(14) 0.0254(14)
C34 0.0573(16) 0.0936(19) 0.0688(15) -0.0246(14) -0.0124(13) 0.0396(14)

loop_
_atom_type_symbol
_atom_type_description
_atom_type_scat_dispersion_real
_atom_type_scat_dispersion_imag
_atom_type_scat_source
C C 0.0033 0.0016 'International Tables Vol C Tables 4.2.6.8 and 6.1.1.4'
H H 0.0000 0.0000 'International Tables Vol C Tables 4.2.6.8 and 6.1.1.4'
N N 0.0061 0.0033 'International Tables Vol C Tables 4.2.6.8 and 6.1.1.4'
O O 0.0106 0.0060 'International Tables Vol C Tables 4.2.6.8 and 6.1.1.4'
P P 0.1023 0.0942 'International Tables Vol C Tables 4.2.6.8 and 6.1.1.4'
S S 0.1246 0.1234 'International Tables Vol C Tables 4.2.6.8 and 6.1.1.4'
Ni Ni 0.3393 1.1124 'International Tables Vol C Tables 4.2.6.8 and 6.1.1.4'

loop_
_exptl_crystal_face_index_h
_exptl_crystal_face_index_k
_exptl_crystal_face_index_l
_exptl_crystal_face_perp_dist
-16 1 15 0.0270
-2 21 1 0.0935
9 3 16 0.0751
-5 1 -18 0.1550
0 -21 1 0.1195
3 19 7 0.0705
16 0 -15 0.0652

loop_
_geom_angle_atom_site_label_1
_geom_angle_atom_site_label_2
_geom_angle_atom_site_label_3
_geom_angle
_geom_angle_site_symmetry_1
_geom_angle_site_symmetry_3
_geom_angle_publ_flag
S2 Ni1 S1 88.03(2) . . ?
C1 Ni1 S1 176.52(6) . . ?
C1 Ni1 S2 90.77(6) . . ?
C2 Ni1 S1 89.86(7) . . ?
C2 Ni1 S2 169.43(7) . . ?
C2 Ni1 C1 91.91(9) . . ?
P1 S1 Ni1 86.35(3) . . ?
P1 S2 Ni1 86.78(3) . . ?
S1 P1 S2 98.85(3) . . ?
O1 P1 S1 116.87(7) . . ?
O1 P1 S2 116.62(8) . . ?
O1 P1 O2 106.06(9) . . ?
O2 P1 S1 109.46(6) . . ?
O2 P1 S2 108.70(7) . . ?
C8 O2 P1 120.93(14) . . ?
C1 N1 H1 120.7(17) . . ?
C1 N1 C11 121.90(17) . . ?
C11 N1 H1 116.4(17) . . ?
C2 N2 C21 174.2(2) . . ?
C1 N3 C31 121.49(18) . . ?
C1 N3 C34 125.07(18) . . ?
C34 N3 C31 112.92(18) . . ?
C32 N4 H4 109.6(19) . . ?
C33 N4 H4 112(2) . . ?
C33 N4 C32 108.7(2) . . ?
N1 C1 Ni1 119.01(15) . . ?
N3 C1 Ni1 122.13(15) . . ?
N3 C1 N1 118.84(18) . . ?
N2 C2 Ni1 174.37(19) . . ?
O2 C8 H8A 109.3 . . ?
O2 C8 H8B 109.3 . . ?
H8A C8 H8B 107.9 . . ?
C9 C8 O2 111.7(2) . . ?
C9 C8 H8A 109.3 . . ?
C9 C8 H8B 109.3 . . ?
C8 C9 H9A 109.5 . . ?
C8 C9 H9B 109.5 . . ?
C8 C9 H9C 109.5 . . ?
H9A C9 H9B 109.5 . . ?
H9A C9 H9C 109.5 . . ?
H9B C9 H9C 109.5 . . ?
C12 C11 N1 119.0(2) . . ?
C12 C11 C16 122.4(2) . . ?
C16 C11 N1 118.6(2) . . ?
C11 C12 C17 122.3(2) . . ?
C13 C12 C11 117.5(3) . . ?
C13 C12 C17 120.1(3) . . ?
C12 C13 H13 119.5 . . ?
C14 C13 C12 121.1(3) . . ?
C14 C13 H13 119.5 . . ?
C13 C14 H14 119.8 . . ?
C13 C14 C15 120.3(3) . . ?
C15 C14 H14 119.8 . . ?
C14 C15 H15 119.5 . . ?
C14 C15 C16 121.0(3) . . ?
C16 C15 H15 119.5 . . ?
C11 C16 C18 121.7(2) . . ?
C15 C16 C11 117.4(3) . . ?
C15 C16 C18 120.8(2) . . ?
C12 C17 H17A 109.5 . . ?
C12 C17 H17B 109.5 . . ?
C12 C17 H17C 109.5 . . ?
H17A C17 H17B 109.5 . . ?
H17A C17 H17C 109.5 . . ?
H17B C17 H17C 109.5 . . ?
C16 C18 H18A 109.5 . . ?
C16 C18 H18B 109.5 . . ?
C16 C18 H18C 109.5 . . ?
H18A C18 H18B 109.5 . . ?
H18A C18 H18C 109.5 . . ?
H18B C18 H18C 109.5 . . ?
C22 C21 N2 116.7(2) . . ?
C22 C21 C26 124.8(2) . . ?
C26 C21 N2 118.5(2) . . ?
C21 C22 C27 121.9(2) . . ?
C23 C22 C21 116.5(3) . . ?
C23 C22 C27 121.6(3) . . ?
C22 C23 H23 119.4 . . ?
C24 C23 C22 121.3(3) . . ?
C24 C23 H23 119.4 . . ?
C23 C24 H24 119.3 . . ?
C23 C24 C25 121.3(3) . . ?
C25 C24 H24 119.3 . . ?
C24 C25 H25 119.8 . . ?
C24 C25 C26 120.4(4) . . ?
C26 C25 H25 119.8 . . ?
C21 C26 C25 115.7(3) . . ?
C21 C26 C28 121.5(2) . . ?
C25 C26 C28 122.9(3) . . ?
C22 C27 H27A 109.5 . . ?
C22 C27 H27B 109.5 . . ?
C22 C27 H27C 109.5 . . ?
H27A C27 H27B 109.5 . . ?
H27A C27 H27C 109.5 . . ?
H27B C27 H27C 109.5 . . ?
C26 C28 H28A 109.5 . . ?
C26 C28 H28B 109.5 . . ?
C26 C28 H28C 109.5 . . ?
H28A C28 H28B 109.5 . . ?
H28A C28 H28C 109.5 . . ?
H28B C28 H28C 109.5 . . ?
N3 C31 H31A 109.3 . . ?
N3 C31 H31B 109.3 . . ?
N3 C31 C32 111.7(2) . . ?
H31A C31 H31B 107.9 . . ?
C32 C31 H31A 109.3 . . ?
C32 C31 H31B 109.3 . . ?
N4 C32 C31 109.6(2) . . ?
N4 C32 H32A 109.7 . . ?
N4 C32 H32B 109.7 . . ?
C31 C32 H32A 109.7 . . ?
C31 C32 H32B 109.7 . . ?
H32A C32 H32B 108.2 . . ?
N4 C33 H33A 109.7 . . ?
N4 C33 H33B 109.7 . . ?
N4 C33 C34 109.9(2) . . ?
H33A C33 H33B 108.2 . . ?
C34 C33 H33A 109.7 . . ?
C34 C33 H33B 109.7 . . ?
N3 C34 C33 110.05(19) . . ?
N3 C34 H34A 109.7 . . ?
N3 C34 H34B 109.7 . . ?
C33 C34 H34A 109.7 . . ?
C33 C34 H34B 109.7 . . ?
H34A C34 H34B 108.2 . . ?

loop_
_geom_bond_atom_site_label_1
_geom_bond_atom_site_label_2
_geom_bond_distance
_geom_bond_site_symmetry_2
_geom_bond_publ_flag
Ni1 S1 2.2303(6) . ?
Ni1 S2 2.2086(6) . ?
Ni1 C1 1.914(2) . ?
Ni1 C2 1.803(2) . ?
S1 P1 2.0274(7) . ?
S2 P1 2.0335(8) . ?
P1 O1 1.4767(15) . ?
P1 O2 1.5941(16) . ?
O2 C8 1.447(3) . ?
N1 H1 0.78(2) . ?
N1 C1 1.331(2) . ?
N1 C11 1.438(3) . ?
N2 C2 1.155(3) . ?
N2 C21 1.396(3) . ?
N3 C1 1.318(2) . ?
N3 C31 1.471(3) . ?
N3 C34 1.469(3) . ?
N4 H4 0.89(3) . ?
N4 C32 1.457(3) . ?
N4 C33 1.442(3) . ?
C8 H8A 0.9700 . ?
C8 H8B 0.9700 . ?
C8 C9 1.420(4) . ?
C9 H9A 0.9600 . ?
C9 H9B 0.9600 . ?
C9 H9C 0.9600 . ?
C11 C12 1.387(3) . ?
C11 C16 1.396(3) . ?
C12 C13 1.386(3) . ?
C12 C17 1.501(3) . ?
C13 H13 0.9300 . ?
C13 C14 1.370(4) . ?
C14 H14 0.9300 . ?
C14 C15 1.372(4) . ?
C15 H15 0.9300 . ?
C15 C16 1.385(3) . ?
C16 C18 1.503(4) . ?
C17 H17A 0.9600 . ?
C17 H17B 0.9600 . ?
C17 H17C 0.9600 . ?
C18 H18A 0.9600 . ?
C18 H18B 0.9600 . ?
C18 H18C 0.9600 . ?
C21 C22 1.387(3) . ?
C21 C26 1.389(4) . ?
C22 C23 1.376(4) . ?
C22 C27 1.493(4) . ?
C23 H23 0.9300 . ?
C23 C24 1.356(5) . ?
C24 H24 0.9300 . ?
C24 C25 1.383(5) . ?
C25 H25 0.9300 . ?
C25 C26 1.396(4) . ?
C26 C28 1.492(4) . ?
C27 H27A 0.9600 . ?
C27 H27B 0.9600 . ?
C27 H27C 0.9600 . ?
C28 H28A 0.9600 . ?
C28 H28B 0.9600 . ?
C28 H28C 0.9600 . ?
C31 H31A 0.9700 . ?
C31 H31B 0.9700 . ?
C31 C32 1.489(3) . ?
C32 H32A 0.9700 . ?
C32 H32B 0.9700 . ?
C33 H33A 0.9700 . ?
C33 H33B 0.9700 . ?
C33 C34 1.496(3) . ?
C34 H34A 0.9700 . ?
C34 H34B 0.9700 . ?

loop_
_geom_torsion_atom_site_label_1
_geom_torsion_atom_site_label_2
_geom_torsion_atom_site_label_3
_geom_torsion_atom_site_label_4
_geom_torsion
_geom_torsion_site_symmetry_1
_geom_torsion_site_symmetry_2
_geom_torsion_site_symmetry_3
_geom_torsion_site_symmetry_4
_geom_torsion_publ_flag
S1 P1 O2 C8 43.1(2) . . . . ?
S2 P1 O2 C8 -63.8(2) . . . . ?
P1 O2 C8 C9 160.0(3) . . . . ?
O1 P1 O2 C8 170.0(2) . . . . ?
N1 C11 C12 C13 177.1(2) . . . . ?
N1 C11 C12 C17 -5.6(3) . . . . ?
N1 C11 C16 C15 -177.5(2) . . . . ?
N1 C11 C16 C18 6.1(3) . . . . ?
N2 C21 C22 C23 179.3(2) . . . . ?
N2 C21 C22 C27 0.1(3) . . . . ?
N2 C21 C26 C25 -178.9(2) . . . . ?
N2 C21 C26 C28 1.1(4) . . . . ?
N3 C31 C32 N4 55.2(3) . . . . ?
N4 C33 C34 N3 -58.3(3) . . . . ?
C1 N1 C11 C12 -88.2(3) . . . . ?
C1 N1 C11 C16 94.6(2) . . . . ?
C1 N3 C31 C32 137.9(2) . . . . ?
C1 N3 C34 C33 -137.4(2) . . . . ?
C11 N1 C1 Ni1 3.0(3) . . . . ?
C11 N1 C1 N3 -178.3(2) . . . . ?
C11 C12 C13 C14 1.8(4) . . . . ?
C12 C11 C16 C15 5.4(3) . . . . ?
C12 C11 C16 C18 -171.0(2) . . . . ?
C12 C13 C14 C15 2.5(4) . . . . ?
C13 C14 C15 C16 -3.0(4) . . . . ?
C14 C15 C16 C11 -0.8(4) . . . . ?
C14 C15 C16 C18 175.5(3) . . . . ?
C16 C11 C12 C13 -5.8(3) . . . . ?
C16 C11 C12 C17 171.5(2) . . . . ?
C17 C12 C13 C14 -175.6(2) . . . . ?
C21 C22 C23 C24 -0.3(4) . . . . ?
C22 C21 C26 C25 -0.1(4) . . . . ?
C22 C21 C26 C28 179.9(3) . . . . ?
C22 C23 C24 C25 -0.1(5) . . . . ?
C23 C24 C25 C26 0.4(6) . . . . ?
C24 C25 C26 C21 -0.4(5) . . . . ?
C24 C25 C26 C28 179.7(3) . . . . ?
C26 C21 C22 C23 0.4(4) . . . . ?
C26 C21 C22 C27 -178.7(2) . . . . ?
C27 C22 C23 C24 178.8(3) . . . . ?
C31 N3 C1 Ni1 -14.7(3) . . . . ?
C31 N3 C1 N1 166.6(2) . . . . ?
C31 N3 C34 C33 50.8(3) . . . . ?
C32 N4 C33 C34 64.6(3) . . . . ?
C33 N4 C32 C31 -62.7(3) . . . . ?
C34 N3 C1 Ni1 174.16(19) . . . . ?
C34 N3 C1 N1 -4.5(3) . . . . ?
C34 N3 C31 C32 -50.0(3) . . . . ?

loop_
_exptl_oxdiff_crystal_face_indexfrac_h
_exptl_oxdiff_crystal_face_indexfrac_k
_exptl_oxdiff_crystal_face_indexfrac_l
_exptl_oxdiff_crystal_face_x
_exptl_oxdiff_crystal_face_y
_exptl_oxdiff_crystal_face_z
-16.2850 0.8706 14.5232 0.0602 -0.7537 0.6545
-2.1908 21.2426 1.3130 -0.1019 -0.7661 -0.6346
8.7347 3.0738 16.1709 -0.9711 -0.1801 0.1567
-5.4927 1.2945 -18.1349 0.8947 0.1663 -0.4145
0.1151 -21.3581 1.1176 0.0889 0.6659 0.7407
3.0785 19.3250 7.4319 -0.5247 -0.6823 -0.5090
16.2529 -0.4824 -14.5803 -0.0593 0.7415 -0.6683

loop_
_smtbx_masks_void_nr
_smtbx_masks_void_average_x
_smtbx_masks_void_average_y
_smtbx_masks_void_average_z
_smtbx_masks_void_volume
_smtbx_masks_void_count_electrons
_smtbx_masks_void_content
1 0.169 0.256 0.528 144.3 25.8 ?
2 -0.169 0.744 0.472 144.3 26.1 ?
3 0.331 0.756 0.972 144.3 25.9 ?
4 0.669 0.244 0.028 144.3 26.0 ?
